data_7220909
loop_
_publ_author_name
'Barbon, Stephanie M.'
'Price, Jacquelyn T.'
'Yogarajah, Umesh'
'Gilroy, Joe B.'

_publ_section_title
;
 Synthesis and characterization of conjugated/cross-conjugated
 benzene-bridged boron difluoride formazanate dimers
;
_journal_issue 69
_journal_name_full 'RSC Adv.'
_journal_page_first 56316
_journal_paper_doi 10.1039/C5RA09505K
_journal_volume 5
_journal_year 2015
_chemical_formula_sum 'C32 H24 B2 F4 N8'
_chemical_formula_weight 618.21
_space_group_crystal_system monoclinic
_space_group_IT_number 15
_space_group_name_Hall '-C 2yc'
_space_group_name_H-M_alt 'C 1 2/c 1'
_symmetry_space_group_name_Hall '-C 2yc'
_symmetry_space_group_name_H-M 'C 1 2/c 1'
_atom_sites_solution_hydrogens difmap
_atom_sites_solution_primary dual
_atom_sites_solution_secondary difmap
_audit_creation_method SHELXL-2014/6
_cell_angle_alpha 90
_cell_angle_beta 110.646(10)
_cell_angle_gamma 90
_cell_formula_units_Z 8
_cell_length_a 18.424(7)
_cell_length_b 17.935(7)
_cell_length_c 18.574(6)
_cell_measurement_reflns_used 7296
_cell_measurement_temperature 110
_cell_measurement_theta_max 26.59
_cell_measurement_theta_min 2.24
_cell_volume 5743(4)
_computing_cell_refinement SAINT
_computing_data_collection Apex2
_computing_data_reduction SAINT
_computing_molecular_graphics NRCVAX
_computing_publication_material cif2tables.py
_computing_structure_refinement SHELXL-2014
_computing_structure_solution SHELXT
_diffrn_ambient_temperature 110
_diffrn_detector 'CCD plate'
_diffrn_detector_type 'Bruker Apex2'
_diffrn_measured_fraction_theta_full 0.998
_diffrn_measured_fraction_theta_max 0.987
_diffrn_measurement_device '\k-geometry diffractometer'
_diffrn_measurement_device_type 'Bruker Kappa Axis Apex2'
_diffrn_measurement_method 'phi and omega scans'
_diffrn_radiation_type MoK\a
_diffrn_radiation_wavelength 0.71073
_diffrn_reflns_av_R_equivalents 0.0708
_diffrn_reflns_av_unetI/netI 0.0608
_diffrn_reflns_laue_measured_fraction_full 0.998
_diffrn_reflns_laue_measured_fraction_max 0.987
_diffrn_reflns_limit_h_max 24
_diffrn_reflns_limit_h_min -24
_diffrn_reflns_limit_k_max 23
_diffrn_reflns_limit_k_min -23
_diffrn_reflns_limit_l_max 24
_diffrn_reflns_limit_l_min -24
_diffrn_reflns_number 52269
_diffrn_reflns_point_group_measured_fraction_full 0.998
_diffrn_reflns_point_group_measured_fraction_max 0.987
_diffrn_reflns_theta_full 25.242
_diffrn_reflns_theta_max 28.473
_diffrn_reflns_theta_min 2.344
_diffrn_source 'sealed tube'
_exptl_absorpt_coefficient_mu 0.106
_exptl_absorpt_correction_T_max 0.7457
_exptl_absorpt_correction_T_min 0.6765
_exptl_absorpt_correction_type multi-scan
_exptl_absorpt_process_details SADABS
_exptl_crystal_colour red
_exptl_crystal_density_diffrn 1.430
_exptl_crystal_description Plate
_exptl_crystal_F_000 2544
_exptl_crystal_size_max 0.528
_exptl_crystal_size_mid 0.120
_exptl_crystal_size_min 0.080
_refine_diff_density_max 0.253
_refine_diff_density_min -0.326
_refine_diff_density_rms 0.054
_refine_ls_extinction_method none
_refine_ls_goodness_of_fit_ref 1.018
_refine_ls_hydrogen_treatment refall
_refine_ls_matrix_type full
_refine_ls_number_parameters 511
_refine_ls_number_reflns 7169
_refine_ls_number_restraints 0
_refine_ls_restrained_S_all 1.018
_refine_ls_R_factor_all 0.0932
_refine_ls_R_factor_gt 0.0460
_refine_ls_shift/su_max 0.000
_refine_ls_shift/su_mean 0.000
_refine_ls_structure_factor_coef Fsqd
_refine_ls_weighting_details 'w=1/[\s^2^(Fo^2^)+(0.0446P)^2^+1.6682P] where P=(Fo^2^+2Fc^2^)/3'
_refine_ls_weighting_scheme calc
_refine_ls_wR_factor_gt 0.0912
_refine_ls_wR_factor_ref 0.1079
_reflns_Friedel_coverage 0.000
_reflns_number_gt 4497
_reflns_number_total 7169
_reflns_threshold_expression 'I > 2\s(I)'
_cod_data_source_file c5ra09505k3.cif
_cod_data_source_block m-10
_cod_database_code 7220909
_shelx_space_group_comment
;
The symmetry employed for this shelxl refinement is uniquely defined
by the following loop, which should always be used as a source of
symmetry information in preference to the above space-group names.
They are only intended as comments.
;
_shelx_estimated_absorpt_t_min 0.946
_shelx_estimated_absorpt_t_max 0.992
_shelxl_version_number 2014/6

loop_
_space_group_symop_operation_xyz
'x, y, z'
'-x, y, -z+1/2'
'x+1/2, y+1/2, z'
'-x+1/2, y+1/2, -z+1/2'
'-x, -y, -z'
'x, -y, z-1/2'
'-x+1/2, -y+1/2, -z'
'x+1/2, -y+1/2, z-1/2'

loop_
_atom_site_label
_atom_site_type_symbol
_atom_site_fract_x
_atom_site_fract_y
_atom_site_fract_z
_atom_site_U_iso_or_equiv
_atom_site_adp_type
_atom_site_occupancy
_atom_site_site_symmetry_order
_atom_site_calc_flag
N1 N 0.40050(8) 0.70780(8) 0.41386(8) 0.0193(3) Uani 1 1 d
N2 N 0.38064(8) 0.71188(8) 0.47447(8) 0.0207(3) Uani 1 1 d
N3 N 0.39525(8) 0.57066(8) 0.41997(8) 0.0202(3) Uani 1 1 d
N4 N 0.37298(8) 0.57890(8) 0.47901(8) 0.0210(3) Uani 1 1 d
C1 C 0.36200(9) 0.64780(9) 0.50107(9) 0.0201(4) Uani 1 1 d
B1 B 0.39533(12) 0.63594(11) 0.36510(11) 0.0223(4) Uani 1 1 d
F1 F 0.45880(6) 0.63250(6) 0.34286(6) 0.0321(3) Uani 1 1 d
F2 F 0.32676(6) 0.63480(6) 0.30280(5) 0.0317(3) Uani 1 1 d
C2 C 0.42644(9) 0.77711(9) 0.39282(9) 0.0190(4) Uani 1 1 d
C3 C 0.41053(10) 0.79190(10) 0.31496(10) 0.0219(4) Uani 1 1 d
H3 H 0.3839(10) 0.7560(10) 0.2769(10) 0.022(5) Uiso 1 1 d
C4 C 0.43281(10) 0.85971(10) 0.29427(10) 0.0233(4) Uani 1 1 d
H4 H 0.4215(10) 0.8711(10) 0.2416(11) 0.032(5) Uiso 1 1 d
C5 C 0.47083(10) 0.91166(10) 0.34919(10) 0.0250(4) Uani 1 1 d
H5 H 0.4856(10) 0.9589(10) 0.3326(10) 0.025(5) Uiso 1 1 d
C6 C 0.48732(11) 0.89623(10) 0.42656(11) 0.0250(4) Uani 1 1 d
H6 H 0.5147(10) 0.9308(10) 0.4650(10) 0.021(5) Uiso 1 1 d
C7 C 0.46526(10) 0.82866(10) 0.44875(10) 0.0221(4) Uani 1 1 d
H7 H 0.4742(9) 0.8153(9) 0.4987(10) 0.018(4) Uiso 1 1 d
C8 C 0.41268(9) 0.49503(9) 0.40659(10) 0.0212(4) Uani 1 1 d
C9 C 0.41898(10) 0.47603(11) 0.33620(10) 0.0257(4) Uani 1 1 d
H9 H 0.4103(10) 0.5146(10) 0.2966(10) 0.024(5) Uiso 1 1 d
C10 C 0.43445(11) 0.40272(11) 0.32289(11) 0.0301(4) Uani 1 1 d
H10 H 0.4381(10) 0.3892(10) 0.2742(11) 0.029(5) Uiso 1 1 d
C11 C 0.44310(11) 0.34869(11) 0.37821(11) 0.0295(4) Uani 1 1 d
H11 H 0.4549(11) 0.2983(12) 0.3690(12) 0.042(6) Uiso 1 1 d
C12 C 0.43618(10) 0.36762(11) 0.44756(11) 0.0270(4) Uani 1 1 d
H12 H 0.4418(11) 0.3296(11) 0.4875(11) 0.039(6) Uiso 1 1 d
C13 C 0.42121(10) 0.44047(10) 0.46240(10) 0.0239(4) Uani 1 1 d
H13 H 0.4163(9) 0.4520(9) 0.5115(10) 0.021(4) Uiso 1 1 d
C14 C 0.33056(10) 0.65304(9) 0.56396(9) 0.0207(4) Uani 1 1 d
C15 C 0.30669(10) 0.58788(10) 0.58954(10) 0.0213(4) Uani 1 1 d
H15 H 0.3112(10) 0.5399(10) 0.5669(10) 0.025(5) Uiso 1 1 d
C16 C 0.27326(9) 0.58952(9) 0.64610(9) 0.0195(4) Uani 1 1 d
C17 C 0.26590(10) 0.65771(10) 0.67887(10) 0.0227(4) Uani 1 1 d
H17 H 0.2451(10) 0.6608(9) 0.7206(10) 0.027(5) Uiso 1 1 d
C18 C 0.29041(10) 0.72241(11) 0.65404(10) 0.0251(4) Uani 1 1 d
H18 H 0.2848(11) 0.7685(11) 0.6751(11) 0.031(5) Uiso 1 1 d
C19 C 0.32158(10) 0.72097(10) 0.59617(10) 0.0239(4) Uani 1 1 d
H19 H 0.3362(10) 0.7647(10) 0.5772(10) 0.027(5) Uiso 1 1 d
N5 N 0.22861(8) 0.39434(8) 0.64384(7) 0.0190(3) Uani 1 1 d
N6 N 0.26220(8) 0.45659(8) 0.63633(7) 0.0200(3) Uani 1 1 d
N7 N 0.17824(8) 0.45862(8) 0.73098(7) 0.0191(3) Uani 1 1 d
N8 N 0.21309(8) 0.51975(8) 0.72157(8) 0.0204(3) Uani 1 1 d
C20 C 0.24451(9) 0.51884(9) 0.66665(9) 0.0191(4) Uani 1 1 d
B2 B 0.15538(11) 0.39781(11) 0.66709(11) 0.0218(4) Uani 1 1 d
F3 F 0.13987(6) 0.33072(6) 0.69285(6) 0.0321(3) Uani 1 1 d
F4 F 0.09362(6) 0.42329(6) 0.60476(6) 0.0312(3) Uani 1 1 d
C21 C 0.26471(10) 0.32846(9) 0.62847(9) 0.0193(4) Uani 1 1 d
C22 C 0.22132(11) 0.26425(10) 0.60361(10) 0.0233(4) Uani 1 1 d
H22 H 0.1684(11) 0.2644(9) 0.5975(10) 0.023(5) Uiso 1 1 d
C23 C 0.25618(11) 0.20170(11) 0.58670(11) 0.0268(4) Uani 1 1 d
H23 H 0.2267(11) 0.1583(11) 0.5697(11) 0.033(5) Uiso 1 1 d
C24 C 0.33334(11) 0.20308(10) 0.59383(10) 0.0260(4) Uani 1 1 d
H24 H 0.3580(10) 0.1590(10) 0.5812(10) 0.029(5) Uiso 1 1 d
C25 C 0.37648(11) 0.26736(10) 0.61899(10) 0.0259(4) Uani 1 1 d
H25 H 0.4295(12) 0.2682(11) 0.6253(11) 0.037(6) Uiso 1 1 d
C26 C 0.34281(10) 0.33034(10) 0.63653(10) 0.0223(4) Uani 1 1 d
H26 H 0.3729(10) 0.3756(10) 0.6551(10) 0.029(5) Uiso 1 1 d
C27 C 0.16245(10) 0.45678(9) 0.80114(9) 0.0200(4) Uani 1 1 d
C28 C 0.10375(10) 0.41139(10) 0.80713(11) 0.0247(4) Uani 1 1 d
H28 H 0.0749(10) 0.3830(10) 0.7651(10) 0.028(5) Uiso 1 1 d
C29 C 0.08820(11) 0.41124(11) 0.87499(11) 0.0283(4) Uani 1 1 d
H29 H 0.0461(12) 0.3797(12) 0.8774(12) 0.046(6) Uiso 1 1 d
C30 C 0.13067(11) 0.45550(11) 0.93625(11) 0.0287(4) Uani 1 1 d
H30 H 0.1213(10) 0.4557(10) 0.9847(11) 0.030(5) Uiso 1 1 d
C31 C 0.18858(11) 0.50121(11) 0.92965(10) 0.0267(4) Uani 1 1 d
H31 H 0.2196(11) 0.5305(11) 0.9721(11) 0.035(5) Uiso 1 1 d
C32 C 0.20502(10) 0.50183(10) 0.86252(10) 0.0227(4) Uani 1 1 d
H32 H 0.2469(10) 0.5323(10) 0.8585(10) 0.025(5) Uiso 1 1 d

loop_
_atom_site_aniso_label
_atom_site_aniso_U_11
_atom_site_aniso_U_22
_atom_site_aniso_U_33
_atom_site_aniso_U_23
_atom_site_aniso_U_13
_atom_site_aniso_U_12
N1 0.0210(8) 0.0207(8) 0.0175(7) 0.0010(6) 0.0084(6) -0.0015(6)
N2 0.0211(8) 0.0242(8) 0.0182(7) 0.0011(6) 0.0086(6) -0.0002(6)
N3 0.0214(8) 0.0212(8) 0.0191(7) -0.0024(6) 0.0085(6) -0.0036(6)
N4 0.0213(8) 0.0240(8) 0.0195(7) -0.0015(6) 0.0095(6) -0.0036(6)
C1 0.0216(9) 0.0207(9) 0.0187(9) -0.0005(7) 0.0078(7) -0.0028(7)
B1 0.0265(11) 0.0226(11) 0.0192(10) -0.0011(8) 0.0098(9) -0.0042(9)
F1 0.0417(7) 0.0279(6) 0.0387(6) -0.0054(5) 0.0292(5) -0.0073(5)
F2 0.0400(6) 0.0298(6) 0.0196(5) -0.0001(4) 0.0032(5) -0.0097(5)
C2 0.0191(9) 0.0185(9) 0.0224(9) 0.0004(7) 0.0110(7) 0.0003(7)
C3 0.0209(9) 0.0251(10) 0.0200(9) -0.0009(8) 0.0078(7) -0.0009(8)
C4 0.0240(10) 0.0259(10) 0.0230(10) 0.0057(8) 0.0120(8) 0.0013(8)
C5 0.0258(10) 0.0223(10) 0.0303(10) 0.0051(8) 0.0143(8) -0.0010(8)
C6 0.0309(10) 0.0207(10) 0.0253(10) -0.0027(8) 0.0123(8) -0.0031(8)
C7 0.0265(10) 0.0234(10) 0.0189(9) -0.0001(8) 0.0112(8) 0.0004(8)
C8 0.0175(9) 0.0203(9) 0.0247(9) -0.0033(7) 0.0061(7) -0.0034(7)
C9 0.0264(10) 0.0263(10) 0.0255(10) -0.0026(8) 0.0104(8) -0.0029(8)
C10 0.0293(11) 0.0317(11) 0.0311(11) -0.0097(9) 0.0130(9) -0.0022(8)
C11 0.0252(10) 0.0227(11) 0.0398(12) -0.0050(9) 0.0104(9) 0.0002(8)
C12 0.0223(10) 0.0237(10) 0.0329(11) 0.0007(9) 0.0073(8) -0.0016(8)
C13 0.0215(9) 0.0260(10) 0.0238(10) -0.0021(8) 0.0074(8) -0.0042(8)
C14 0.0223(9) 0.0219(9) 0.0186(8) 0.0001(7) 0.0080(7) -0.0029(7)
C15 0.0251(10) 0.0210(10) 0.0191(9) -0.0023(7) 0.0093(7) -0.0027(7)
C16 0.0191(9) 0.0221(9) 0.0178(8) -0.0003(7) 0.0071(7) -0.0005(7)
C17 0.0232(9) 0.0258(10) 0.0220(9) 0.0002(8) 0.0117(8) 0.0013(7)
C18 0.0305(10) 0.0205(10) 0.0268(10) -0.0034(8) 0.0133(8) 0.0002(8)
C19 0.0286(10) 0.0194(10) 0.0259(9) 0.0006(8) 0.0125(8) -0.0039(8)
N5 0.0224(8) 0.0202(8) 0.0156(7) 0.0004(6) 0.0081(6) -0.0010(6)
N6 0.0241(8) 0.0195(8) 0.0176(7) 0.0020(6) 0.0090(6) -0.0015(6)
N7 0.0195(7) 0.0205(8) 0.0195(7) 0.0030(6) 0.0098(6) 0.0008(6)
N8 0.0205(8) 0.0215(8) 0.0206(7) 0.0023(6) 0.0092(6) -0.0003(6)
C20 0.0186(9) 0.0232(9) 0.0159(8) 0.0009(7) 0.0065(7) 0.0002(7)
B2 0.0211(11) 0.0236(11) 0.0217(10) 0.0000(8) 0.0090(8) -0.0014(8)
F3 0.0443(7) 0.0252(6) 0.0377(6) -0.0040(5) 0.0279(5) -0.0099(5)
F4 0.0224(6) 0.0452(7) 0.0238(5) -0.0063(5) 0.0054(4) 0.0022(5)
C21 0.0241(9) 0.0203(9) 0.0147(8) 0.0022(7) 0.0082(7) 0.0024(7)
C22 0.0213(10) 0.0249(10) 0.0246(9) -0.0006(8) 0.0093(8) -0.0011(8)
C23 0.0303(11) 0.0202(10) 0.0301(10) -0.0004(8) 0.0109(8) -0.0010(8)
C24 0.0304(11) 0.0214(10) 0.0274(10) 0.0004(8) 0.0116(8) 0.0051(8)
C25 0.0243(10) 0.0313(11) 0.0240(9) 0.0032(8) 0.0108(8) 0.0031(8)
C26 0.0230(10) 0.0237(10) 0.0206(9) 0.0012(8) 0.0084(7) -0.0010(8)
C27 0.0212(9) 0.0220(9) 0.0193(9) 0.0045(7) 0.0103(7) 0.0064(7)
C28 0.0245(10) 0.0272(10) 0.0251(10) 0.0024(8) 0.0119(8) 0.0000(8)
C29 0.0296(11) 0.0300(11) 0.0321(11) 0.0085(9) 0.0193(9) 0.0056(9)
C30 0.0349(11) 0.0340(11) 0.0232(10) 0.0086(8) 0.0175(9) 0.0137(9)
C31 0.0300(11) 0.0294(10) 0.0207(9) 0.0034(8) 0.0089(8) 0.0076(9)
C32 0.0237(10) 0.0243(10) 0.0217(9) 0.0021(8) 0.0100(8) 0.0032(8)

loop_
_atom_type_symbol
_atom_type_description
_atom_type_scat_dispersion_real
_atom_type_scat_dispersion_imag
_atom_type_scat_source
C C 0.0033 0.0016 'International Tables Vol C Tables 4.2.6.8 and 6.1.1.4'
H H 0.0000 0.0000 'International Tables Vol C Tables 4.2.6.8 and 6.1.1.4'
B B 0.0013 0.0007 'International Tables Vol C Tables 4.2.6.8 and 6.1.1.4'
F F 0.0171 0.0103 'International Tables Vol C Tables 4.2.6.8 and 6.1.1.4'
N N 0.0061 0.0033 'International Tables Vol C Tables 4.2.6.8 and 6.1.1.4'

loop_
_geom_angle_atom_site_label_1
_geom_angle_atom_site_label_2
_geom_angle_atom_site_label_3
_geom_angle
N2 N1 C2 114.13(13)
N2 N1 B1 124.77(13)
C2 N1 B1 121.08(13)
N1 N2 C1 117.15(14)
N4 N3 C8 114.04(13)
N4 N3 B1 122.58(14)
C8 N3 B1 123.15(13)
N3 N4 C1 119.12(14)
N4 C1 N2 126.24(15)
N4 C1 C14 116.35(14)
N2 C1 C14 117.30(15)
F1 B1 F2 111.86(15)
F1 B1 N3 111.21(15)
F2 B1 N3 109.07(14)
F1 B1 N1 109.16(14)
F2 B1 N1 110.47(15)
N3 B1 N1 104.84(13)
C7 C2 C3 120.92(16)
C7 C2 N1 120.48(15)
C3 C2 N1 118.58(15)
C4 C3 C2 118.77(17)
C4 C3 H3 120.9(10)
C2 C3 H3 120.3(10)
C5 C4 C3 120.89(17)
C5 C4 H4 119.2(11)
C3 C4 H4 119.9(11)
C4 C5 C6 120.05(17)
C4 C5 H5 118.7(10)
C6 C5 H5 121.2(10)
C7 C6 C5 120.13(17)
C7 C6 H6 118.8(10)
C5 C6 H6 121.0(10)
C2 C7 C6 119.23(16)
C2 C7 H7 116.4(11)
C6 C7 H7 124.3(11)
C13 C8 C9 120.05(17)
C13 C8 N3 120.55(15)
C9 C8 N3 119.38(15)
C10 C9 C8 119.29(18)
C10 C9 H9 121.6(10)
C8 C9 H9 119.0(10)
C11 C10 C9 120.69(18)
C11 C10 H10 119.7(11)
C9 C10 H10 119.6(11)
C10 C11 C12 119.84(18)
C10 C11 H11 120.2(12)
C12 C11 H11 120.0(12)
C11 C12 C13 120.58(18)
C11 C12 H12 120.7(11)
C13 C12 H12 118.7(11)
C12 C13 C8 119.56(17)
C12 C13 H13 118.7(10)
C8 C13 H13 121.7(10)
C15 C14 C19 119.26(15)
C15 C14 C1 118.41(15)
C19 C14 C1 122.28(15)
C14 C15 C16 121.15(16)
C14 C15 H15 120.6(10)
C16 C15 H15 118.2(10)
C15 C16 C17 119.01(15)
C15 C16 C20 118.14(15)
C17 C16 C20 122.82(14)
C18 C17 C16 119.82(16)
C18 C17 H17 118.8(10)
C16 C17 H17 121.3(10)
C17 C18 C19 121.11(17)
C17 C18 H18 120.3(11)
C19 C18 H18 118.6(11)
C18 C19 C14 119.60(17)
C18 C19 H19 121.8(11)
C14 C19 H19 118.6(11)
N6 N5 C21 114.35(13)
N6 N5 B2 118.99(14)
C21 N5 B2 126.66(14)
N5 N6 C20 118.14(13)
N8 N7 C27 113.96(13)
N8 N7 B2 119.82(13)
C27 N7 B2 126.18(13)
N7 N8 C20 117.02(14)
N8 C20 N6 124.37(15)
N8 C20 C16 118.54(15)
N6 C20 C16 116.36(14)
F3 B2 F4 111.91(15)
F3 B2 N5 111.84(15)
F4 B2 N5 108.59(14)
F3 B2 N7 112.65(14)
F4 B2 N7 109.15(15)
N5 B2 N7 102.22(13)
C22 C21 C26 120.57(16)
C22 C21 N5 119.87(15)
C26 C21 N5 119.53(15)
C23 C22 C21 119.38(17)
C23 C22 H22 121.3(11)
C21 C22 H22 119.3(10)
C24 C23 C22 120.57(18)
C24 C23 H23 120.1(12)
C22 C23 H23 119.3(12)
C23 C24 C25 119.77(18)
C23 C24 H24 120.8(11)
C25 C24 H24 119.5(10)
C26 C25 C24 120.54(18)
C26 C25 H25 119.3(12)
C24 C25 H25 120.2(12)
C25 C26 C21 119.16(17)
C25 C26 H26 121.2(10)
C21 C26 H26 119.6(10)
C28 C27 C32 120.29(15)
C28 C27 N7 120.00(15)
C32 C27 N7 119.69(15)
C29 C28 C27 119.33(18)
C29 C28 H28 121.5(11)
C27 C28 H28 119.1(11)
C30 C29 C28 120.57(18)
C30 C29 H29 121.6(12)
C28 C29 H29 117.8(12)
C29 C30 C31 119.82(17)
C29 C30 H30 122.0(11)
C31 C30 H30 118.2(11)
C32 C31 C30 120.33(18)
C32 C31 H31 119.0(12)
C30 C31 H31 120.6(12)
C31 C32 C27 119.64(17)
C31 C32 H32 120.4(10)
C27 C32 H32 119.9(10)

loop_
_geom_bond_atom_site_label_1
_geom_bond_atom_site_label_2
_geom_bond_distance
N1 N2 1.3026(18)
N1 C2 1.435(2)
N1 B1 1.559(2)
N2 C1 1.343(2)
N3 N4 1.3077(18)
N3 C8 1.436(2)
N3 B1 1.553(2)
N4 C1 1.340(2)
C1 C14 1.478(2)
B1 F1 1.372(2)
B1 F2 1.380(2)
C2 C7 1.386(2)
C2 C3 1.396(2)
C3 C4 1.381(2)
C3 H3 0.954(18)
C4 C5 1.377(3)
C4 H4 0.949(19)
C5 C6 1.388(3)
C5 H5 0.974(18)
C6 C7 1.386(2)
C6 H6 0.945(18)
C7 H7 0.915(17)
C8 C13 1.394(2)
C8 C9 1.395(2)
C9 C10 1.386(3)
C9 H9 0.981(18)
C10 C11 1.380(3)
C10 H10 0.962(18)
C11 C12 1.381(3)
C11 H11 0.96(2)
C12 C13 1.383(3)
C12 H12 0.99(2)
C13 H13 0.969(17)
C14 C15 1.390(2)
C14 C19 1.393(2)
C15 C16 1.393(2)
C15 H15 0.975(18)
C16 C17 1.394(2)
C16 C20 1.475(2)
C17 C18 1.382(2)
C17 H17 0.979(17)
C18 C19 1.386(2)
C18 H18 0.936(19)
C19 H19 0.938(18)
N5 N6 1.3078(19)
N5 C21 1.433(2)
N5 B2 1.556(2)
N6 C20 1.341(2)
N7 N8 1.3130(19)
N7 C27 1.432(2)
N7 B2 1.556(2)
N8 C20 1.339(2)
B2 F3 1.362(2)
B2 F4 1.384(2)
C21 C22 1.385(2)
C21 C26 1.394(2)
C22 C23 1.383(3)
C22 H22 0.940(18)
C23 C24 1.381(3)
C23 H23 0.938(19)
C24 C25 1.385(3)
C24 H24 0.981(18)
C25 C26 1.382(3)
C25 H25 0.94(2)
C26 H26 0.975(19)
C27 C28 1.389(2)
C27 C32 1.392(2)
C28 C29 1.388(2)
C28 H28 0.927(19)
C29 C30 1.382(3)
C29 H29 0.97(2)
C30 C31 1.385(3)
C30 H30 0.974(18)
C31 C32 1.383(2)
C31 H31 0.95(2)
C32 H32 0.971(18)

loop_
_geom_hbond_atom_site_label_D
_geom_hbond_atom_site_label_H
_geom_hbond_atom_site_label_A
_geom_hbond_distance_DH
_geom_hbond_distance_HA
_geom_hbond_distance_DA
_geom_hbond_angle_DHA
C3 H3 F2 0.954(18) 2.534(17) 3.182(2) 125.3(13)
C9 H9 F1 0.981(18) 2.338(17) 2.892(2) 114.9(12)
C22 H22 F3 0.940(18) 2.342(17) 2.859(2) 114.2(13)
C28 H28 F3 0.927(19) 2.291(17) 2.835(2) 117.0(13)

loop_
_geom_torsion_atom_site_label_1
_geom_torsion_atom_site_label_2
_geom_torsion_atom_site_label_3
_geom_torsion_atom_site_label_4
_geom_torsion
C2 N1 N2 C1 -174.58(14)
B1 N1 N2 C1 7.1(2)
C8 N3 N4 C1 174.00(14)
B1 N3 N4 C1 -11.4(2)
N3 N4 C1 N2 -8.8(3)
N3 N4 C1 C14 175.03(14)
N1 N2 C1 N4 10.9(2)
N1 N2 C1 C14 -172.92(14)
N4 N3 B1 F1 141.57(15)
C8 N3 B1 F1 -44.3(2)
N4 N3 B1 F2 -94.59(18)
C8 N3 B1 F2 79.57(19)
N4 N3 B1 N1 23.7(2)
C8 N3 B1 N1 -162.12(14)
N2 N1 B1 F1 -141.16(15)
C2 N1 B1 F1 40.7(2)
N2 N1 B1 F2 95.43(18)
C2 N1 B1 F2 -82.72(18)
N2 N1 B1 N3 -21.9(2)
C2 N1 B1 N3 159.91(14)
N2 N1 C2 C7 32.4(2)
B1 N1 C2 C7 -149.31(16)
N2 N1 C2 C3 -146.55(15)
B1 N1 C2 C3 31.8(2)
C7 C2 C3 C4 -1.3(2)
N1 C2 C3 C4 177.58(15)
C2 C3 C4 C5 0.8(3)
C3 C4 C5 C6 0.0(3)
C4 C5 C6 C7 -0.3(3)
C3 C2 C7 C6 1.1(3)
N1 C2 C7 C6 -177.81(15)
C5 C6 C7 C2 -0.3(3)
N4 N3 C8 C13 -13.4(2)
B1 N3 C8 C13 171.96(15)
N4 N3 C8 C9 164.85(15)
B1 N3 C8 C9 -9.8(2)
C13 C8 C9 C10 -0.6(3)
N3 C8 C9 C10 -178.86(16)
C8 C9 C10 C11 0.4(3)
C9 C10 C11 C12 0.1(3)
C10 C11 C12 C13 -0.5(3)
C11 C12 C13 C8 0.3(3)
C9 C8 C13 C12 0.2(3)
N3 C8 C13 C12 178.48(15)
N4 C1 C14 C15 -7.1(2)
N2 C1 C14 C15 176.40(15)
N4 C1 C14 C19 175.29(16)
N2 C1 C14 C19 -1.2(2)
C19 C14 C15 C16 0.7(3)
C1 C14 C15 C16 -177.00(16)
C14 C15 C16 C17 -1.9(3)
C14 C15 C16 C20 175.93(15)
C15 C16 C17 C18 1.1(3)
C20 C16 C17 C18 -176.55(16)
C16 C17 C18 C19 0.8(3)
C17 C18 C19 C14 -1.9(3)
C15 C14 C19 C18 1.2(3)
C1 C14 C19 C18 178.80(16)
C21 N5 N6 C20 -164.44(14)
B2 N5 N6 C20 16.0(2)
C27 N7 N8 C20 165.92(13)
B2 N7 N8 C20 -16.3(2)
N7 N8 C20 N6 -19.6(2)
N7 N8 C20 C16 170.60(14)
N5 N6 C20 N8 19.7(2)
N5 N6 C20 C16 -170.22(14)
C15 C16 C20 N8 179.25(15)
C17 C16 C20 N8 -3.0(2)
C15 C16 C20 N6 8.6(2)
C17 C16 C20 N6 -173.68(15)
N6 N5 B2 F3 -163.23(14)
C21 N5 B2 F3 17.3(2)
N6 N5 B2 F4 72.80(18)
C21 N5 B2 F4 -106.65(18)
N6 N5 B2 N7 -42.47(18)
C21 N5 B2 N7 138.08(15)
N8 N7 B2 F3 163.08(14)
C27 N7 B2 F3 -19.4(2)
N8 N7 B2 F4 -71.97(18)
C27 N7 B2 F4 105.53(17)
N8 N7 B2 N5 42.89(19)
C27 N7 B2 N5 -139.60(15)
N6 N5 C21 C22 -153.70(15)
B2 N5 C21 C22 25.8(2)
N6 N5 C21 C26 24.4(2)
B2 N5 C21 C26 -156.14(16)
C26 C21 C22 C23 0.0(2)
N5 C21 C22 C23 178.04(15)
C21 C22 C23 C24 -0.5(3)
C22 C23 C24 C25 0.8(3)
C23 C24 C25 C26 -0.5(3)
C24 C25 C26 C21 -0.1(3)
C22 C21 C26 C25 0.3(2)
N5 C21 C26 C25 -177.74(15)
N8 N7 C27 C28 156.92(15)
B2 N7 C27 C28 -20.7(2)
N8 N7 C27 C32 -21.7(2)
B2 N7 C27 C32 160.68(16)
C32 C27 C28 C29 -0.2(3)
N7 C27 C28 C29 -178.83(15)
C27 C28 C29 C30 -0.2(3)
C28 C29 C30 C31 0.9(3)
C29 C30 C31 C32 -1.1(3)
C30 C31 C32 C27 0.7(3)
C28 C27 C32 C31 0.0(3)
N7 C27 C32 C31 178.60(15)
